data_7134700
loop_
_publ_author_name
'Li, Wenguang'
'Yu, Yongqi'
'Sheng, Heyun'
'Cao, Man'
'Chen, Ming'
'Gao, Wenchao'
'Zhang, Xu'
'Su, Fengyun'
'Li, Ting'

_publ_section_title
;
 Synthesis of cyclopropanes <i>via</i> palladium-catalyzed [2+1]
 annulations of sulfoxonium ylides and norbornenes.
;
_journal_issue 58
_journal_name_full 'Chemical communications (Cambridge, England)'
_journal_page_first 10835
_journal_page_last 10838
_journal_paper_doi 10.1039/d5cc02783g
_journal_volume 61
_journal_year 2025
_chemical_formula_sum 'C16 H15 N O'
_chemical_formula_weight 237.29
_space_group_crystal_system orthorhombic
_space_group_IT_number 60
_space_group_name_Hall '-P 2n 2ab'
_space_group_name_H-M_alt 'P b c n'
_atom_sites_solution_hydrogens geom
_audit_creation_method SHELXL-2014/7
_audit_update_record
;
2025-04-16 deposited with the CCDC.	2025-06-06 downloaded from the CCDC.
;
_cell_angle_alpha 90
_cell_angle_beta 90
_cell_angle_gamma 90
_cell_formula_units_Z 16
_cell_length_a 10.8676(2)
_cell_length_b 11.4280(2)
_cell_length_c 41.0420(7)
_cell_measurement_temperature 293(2)
_cell_volume 5097.21(16)
_computing_structure_refinement 'SHELXL-2014/7 (Sheldrick, 2014)'
_diffrn_ambient_temperature 293(2)
_diffrn_measured_fraction_theta_full 1.000
_diffrn_measured_fraction_theta_max 1.000
_diffrn_radiation_type CuK\a
_diffrn_radiation_wavelength 1.54184
_diffrn_reflns_av_R_equivalents 0.0391
_diffrn_reflns_av_unetI/netI 0.0162
_diffrn_reflns_Laue_measured_fraction_full 1.000
_diffrn_reflns_Laue_measured_fraction_max 1.000
_diffrn_reflns_limit_h_max 12
_diffrn_reflns_limit_h_min -12
_diffrn_reflns_limit_k_max 13
_diffrn_reflns_limit_k_min -13
_diffrn_reflns_limit_l_max 35
_diffrn_reflns_limit_l_min -49
_diffrn_reflns_number 47653
_diffrn_reflns_point_group_measured_fraction_full 1.000
_diffrn_reflns_point_group_measured_fraction_max 1.000
_diffrn_reflns_theta_full 67.073
_diffrn_reflns_theta_max 67.073
_diffrn_reflns_theta_min 4.309
_exptl_absorpt_coefficient_mu 0.604
_exptl_crystal_density_diffrn 1.237
_exptl_crystal_F_000 2016
_exptl_crystal_size_max 0.150
_exptl_crystal_size_mid 0.110
_exptl_crystal_size_min 0.100
_refine_diff_density_max 0.199
_refine_diff_density_min -0.159
_refine_diff_density_rms 0.031
_refine_ls_extinction_coef 0.00170(15)
_refine_ls_extinction_expression Fc^*^=kFc[1+0.001xFc^2^\l^3^/sin(2\q)]^-1/4^
_refine_ls_extinction_method 'SHELXL-2014/7 (Sheldrick 2014'
_refine_ls_goodness_of_fit_ref 1.040
_refine_ls_hydrogen_treatment constr
_refine_ls_matrix_type full
_refine_ls_number_parameters 326
_refine_ls_number_reflns 4548
_refine_ls_number_restraints 0
_refine_ls_restrained_S_all 1.040
_refine_ls_R_factor_all 0.0587
_refine_ls_R_factor_gt 0.0512
_refine_ls_shift/su_max 0.001
_refine_ls_shift/su_mean 0.000
_refine_ls_structure_factor_coef Fsqd
_refine_ls_weighting_details 'w=1/[\s^2^(Fo^2^)+(0.0841P)^2^+0.8303P] where P=(Fo^2^+2Fc^2^)/3'
_refine_ls_weighting_scheme calc
_refine_ls_wR_factor_gt 0.1427
_refine_ls_wR_factor_ref 0.1504
_reflns_Friedel_coverage 0.000
_reflns_number_gt 3832
_reflns_number_total 4548
_reflns_threshold_expression 'I > 2\s(I)'
_cod_data_source_file d5cc02783g2.cif
_cod_data_source_block 202405lwg_auto
_cod_depositor_comments 'Adding full bibliography for 7134700.cif.'
_cod_original_cell_volume 5097.20(16)
_cod_database_code 7134700
_shelx_shelxl_version_number 2014/7
_shelx_space_group_comment
;
The symmetry employed for this shelxl refinement is uniquely defined
by the following loop, which should always be used as a source of
symmetry information in preference to the above space-group names.
They are only intended as comments.
;
_shelx_estimated_absorpt_t_min 0.915
_shelx_estimated_absorpt_t_max 0.942

loop_
_space_group_symop_operation_xyz
'x, y, z'
'-x+1/2, -y+1/2, z+1/2'
'x+1/2, -y+1/2, -z'
'-x, y, -z+1/2'
'-x, -y, -z'
'x-1/2, y-1/2, -z-1/2'
'-x-1/2, y-1/2, z'
'x, -y, z-1/2'

loop_
_atom_site_label
_atom_site_type_symbol
_atom_site_fract_x
_atom_site_fract_y
_atom_site_fract_z
_atom_site_U_iso_or_equiv
_atom_site_adp_type
_atom_site_occupancy
_atom_site_site_symmetry_order
_atom_site_calc_flag
_atom_site_refinement_flags_posn
_atom_site_refinement_flags_adp
_atom_site_refinement_flags_occupancy
_atom_site_disorder_assembly
_atom_site_disorder_group
O1 O 0.22065(16) 0.48709(10) 0.26483(3) 0.0810(4) Uani 1 1 d . . . . .
N1 N -0.0529(2) 0.16314(19) 0.12365(5) 0.1054(7) Uani 1 1 d . . . . .
C1 C -0.0127(2) 0.19716(18) 0.14755(5) 0.0769(5) Uani 1 1 d . . . . .
C2 C 0.1566(2) 0.21045(15) 0.22606(4) 0.0711(5) Uani 1 1 d . . . . .
H2 H 0.1959 0.1595 0.2403 0.085 Uiso 1 1 calc R U . . .
C3 C 0.1013(2) 0.16676(16) 0.19832(5) 0.0808(6) Uani 1 1 d . . . . .
H3 H 0.1049 0.0871 0.1938 0.097 Uiso 1 1 calc R U . . .
C4 C 0.04085(17) 0.24134(16) 0.17732(4) 0.0628(4) Uani 1 1 d . . . . .
C5 C 0.0362(2) 0.35873(16) 0.18413(5) 0.0751(5) Uani 1 1 d . . . . .
H5 H -0.0052 0.4094 0.1702 0.090 Uiso 1 1 calc R U . . .
C6 C 0.0928(2) 0.40128(15) 0.21152(5) 0.0738(5) Uani 1 1 d . . . . .
H6 H 0.0898 0.4811 0.2158 0.089 Uiso 1 1 calc R U . . .
C7 C 0.15424(15) 0.32823(13) 0.23284(4) 0.0532(4) Uani 1 1 d . . . . .
C8 C 0.21924(17) 0.38087(14) 0.26156(4) 0.0594(4) Uani 1 1 d . . . . .
C9 C 0.28441(17) 0.30278(14) 0.28441(4) 0.0594(4) Uani 1 1 d . . . . .
H9 H 0.2641 0.2193 0.2838 0.071 Uiso 1 1 calc R U . . .
C10 C 0.32491(16) 0.35406(14) 0.31662(4) 0.0579(4) Uani 1 1 d . . . . .
H10 H 0.2998 0.4341 0.3220 0.070 Uiso 1 1 calc R U . . .
C11 C 0.41809(16) 0.33647(14) 0.29073(4) 0.0604(4) Uani 1 1 d . . . . .
H11 H 0.4519 0.4053 0.2796 0.073 Uiso 1 1 calc R U . . .
C12 C 0.50653(19) 0.24663(17) 0.30462(5) 0.0723(5) Uani 1 1 d . . . . .
H12 H 0.5564 0.2043 0.2886 0.087 Uiso 1 1 calc R U . . .
C13 C 0.4245(2) 0.17124(15) 0.32606(5) 0.0724(5) Uani 1 1 d . . . . .
H13A H 0.3649 0.1264 0.3137 0.087 Uiso 1 1 calc R U . . .
H13B H 0.4709 0.1200 0.3403 0.087 Uiso 1 1 calc R U . . .
C14 C 0.36689(18) 0.27378(16) 0.34399(4) 0.0653(4) Uani 1 1 d . . . . .
H14 H 0.3034 0.2531 0.3599 0.078 Uiso 1 1 calc R U . . .
C15 C 0.4820(2) 0.33188(18) 0.35806(5) 0.0780(6) Uani 1 1 d . . . . .
H15A H 0.5070 0.2945 0.3782 0.094 Uiso 1 1 calc R U . . .
H15B H 0.4682 0.4145 0.3621 0.094 Uiso 1 1 calc R U . . .
C16 C 0.5790(2) 0.31329(19) 0.33102(6) 0.0836(6) Uani 1 1 d . . . . .
H16A H 0.6093 0.3875 0.3228 0.100 Uiso 1 1 calc R U . . .
H16B H 0.6478 0.2673 0.3389 0.100 Uiso 1 1 calc R U . . .
O1' O 0.50868(13) 0.70057(13) 0.48704(3) 0.0770(4) Uani 1 1 d . . . . .
N1' N 0.2080(2) 0.4594(2) 0.63620(5) 0.1071(7) Uani 1 1 d . . . . .
C1' C 0.2405(2) 0.5078(2) 0.61363(5) 0.0794(6) Uani 1 1 d . . . . .
C2' C 0.2681(2) 0.72630(18) 0.54699(5) 0.0766(6) Uani 1 1 d . . . . .
H2' H 0.2304 0.7953 0.5403 0.092 Uiso 1 1 calc R U . . .
C3' C 0.2277(2) 0.6705(2) 0.57500(5) 0.0855(6) Uani 1 1 d . . . . .
H3' H 0.1637 0.7024 0.5871 0.103 Uiso 1 1 calc R U . . .
C4' C 0.28226(17) 0.56783(16) 0.58485(4) 0.0636(4) Uani 1 1 d . . . . .
C5' C 0.3766(2) 0.52129(18) 0.56684(5) 0.0748(5) Uani 1 1 d . . . . .
H5' H 0.4138 0.4518 0.5734 0.090 Uiso 1 1 calc R U . . .
C6' C 0.41597(19) 0.57733(18) 0.53920(5) 0.0729(5) Uani 1 1 d . . . . .
H6' H 0.4797 0.5449 0.5271 0.087 Uiso 1 1 calc R U . . .
C7' C 0.36308(14) 0.68094(14) 0.52893(4) 0.0528(4) Uani 1 1 d . . . . .
C8' C 0.41281(16) 0.73741(15) 0.49855(4) 0.0580(4) Uani 1 1 d . . . . .
C9' C 0.34472(17) 0.83410(15) 0.48327(4) 0.0611(4) Uani 1 1 d . . . . .
H9' H 0.2658 0.8568 0.4930 0.073 Uiso 1 1 calc R U . . .
C10' C 0.35801(18) 0.84408(15) 0.44655(4) 0.0620(4) Uani 1 1 d . . . . .
H10' H 0.4069 0.7852 0.4350 0.074 Uiso 1 1 calc R U . . .
C11' C 0.42231(17) 0.92960(15) 0.46760(4) 0.0616(4) Uani 1 1 d . . . . .
H11' H 0.5121 0.9246 0.4695 0.074 Uiso 1 1 calc R U . . .
C12' C 0.3652(2) 1.04677(17) 0.45874(5) 0.0742(5) Uani 1 1 d . . . . .
H12' H 0.3757 1.1089 0.4750 0.089 Uiso 1 1 calc R U . . .
C13' C 0.2332(2) 1.01541(19) 0.45074(5) 0.0779(6) Uani 1 1 d . . . . .
H13C H 0.1891 1.0788 0.4402 0.093 Uiso 1 1 calc R U . . .
H13D H 0.1877 0.9877 0.4696 0.093 Uiso 1 1 calc R U . . .
C14' C 0.2671(2) 0.91771(18) 0.42730(5) 0.0765(6) Uani 1 1 d . . . . .
H14' H 0.1975 0.8748 0.4179 0.092 Uiso 1 1 calc R U . . .
C15' C 0.3466(3) 0.9856(2) 0.40274(5) 0.0932(7) Uani 1 1 d . . . . .
H15C H 0.2961 1.0247 0.3866 0.112 Uiso 1 1 calc R U . . .
H15D H 0.4044 0.9342 0.3918 0.112 Uiso 1 1 calc R U . . .
C16' C 0.4142(3) 1.07488(19) 0.42463(6) 0.0916(7) Uani 1 1 d . . . . .
H16C H 0.5026 1.0642 0.4235 0.110 Uiso 1 1 calc R U . . .
H16D H 0.3943 1.1545 0.4184 0.110 Uiso 1 1 calc R U . . .

loop_
_atom_site_aniso_label
_atom_site_aniso_U_11
_atom_site_aniso_U_22
_atom_site_aniso_U_33
_atom_site_aniso_U_23
_atom_site_aniso_U_13
_atom_site_aniso_U_12
O1 0.1205(12) 0.0411(7) 0.0814(8) 0.0013(6) -0.0186(8) -0.0022(7)
N1 0.1395(19) 0.0909(14) 0.0858(13) -0.0162(11) -0.0382(13) 0.0167(13)
C1 0.0932(14) 0.0664(11) 0.0711(11) -0.0037(9) -0.0124(10) 0.0117(10)
C2 0.1031(15) 0.0459(9) 0.0644(10) 0.0020(7) -0.0153(9) 0.0101(9)
C3 0.1229(18) 0.0453(9) 0.0741(12) -0.0063(8) -0.0199(12) 0.0091(10)
C4 0.0715(11) 0.0566(10) 0.0602(9) -0.0010(7) -0.0018(8) 0.0047(8)
C5 0.0980(15) 0.0552(10) 0.0722(11) 0.0049(8) -0.0199(10) 0.0142(9)
C6 0.1029(15) 0.0418(9) 0.0767(12) -0.0002(8) -0.0151(10) 0.0105(9)
C7 0.0624(9) 0.0430(8) 0.0544(8) 0.0016(6) 0.0053(7) 0.0030(6)
C8 0.0752(11) 0.0412(8) 0.0617(9) 0.0027(7) 0.0028(8) -0.0024(7)
C9 0.0782(11) 0.0398(8) 0.0602(9) 0.0026(6) -0.0041(8) -0.0046(7)
C10 0.0695(10) 0.0473(8) 0.0570(9) -0.0029(7) 0.0032(7) 0.0009(7)
C11 0.0718(10) 0.0484(9) 0.0611(9) 0.0041(7) 0.0096(8) -0.0026(7)
C12 0.0736(12) 0.0630(11) 0.0804(12) -0.0032(9) 0.0076(9) 0.0127(9)
C13 0.0930(14) 0.0453(9) 0.0790(11) 0.0063(8) -0.0190(10) -0.0042(9)
C14 0.0771(11) 0.0619(10) 0.0570(9) 0.0070(8) 0.0006(8) -0.0063(8)
C15 0.0988(15) 0.0621(11) 0.0731(11) -0.0004(9) -0.0200(11) -0.0041(10)
C16 0.0718(12) 0.0701(12) 0.1089(16) 0.0147(11) -0.0150(11) -0.0066(10)
O1' 0.0702(8) 0.0771(9) 0.0836(9) 0.0119(7) 0.0176(7) 0.0147(7)
N1' 0.1155(17) 0.1133(16) 0.0925(13) 0.0341(12) 0.0116(12) -0.0184(13)
C1' 0.0789(13) 0.0839(14) 0.0753(12) 0.0160(10) -0.0021(10) -0.0126(11)
C2' 0.0773(12) 0.0735(12) 0.0790(12) 0.0193(10) 0.0153(10) 0.0235(10)
C3' 0.0769(13) 0.0963(16) 0.0833(13) 0.0198(11) 0.0226(10) 0.0216(11)
C4' 0.0640(10) 0.0679(11) 0.0589(9) 0.0063(8) -0.0079(8) -0.0094(8)
C5' 0.0910(14) 0.0662(11) 0.0672(11) 0.0124(9) -0.0044(10) 0.0148(10)
C6' 0.0785(12) 0.0761(12) 0.0641(10) 0.0081(9) 0.0061(9) 0.0236(10)
C7' 0.0527(8) 0.0539(9) 0.0517(8) -0.0018(6) -0.0058(6) 0.0008(7)
C8' 0.0586(9) 0.0565(9) 0.0589(9) -0.0022(7) 0.0003(7) 0.0008(7)
C9' 0.0655(10) 0.0620(10) 0.0558(9) 0.0056(7) 0.0030(7) 0.0069(8)
C10' 0.0814(11) 0.0513(9) 0.0533(9) -0.0019(7) 0.0025(8) -0.0014(8)
C11' 0.0671(10) 0.0542(9) 0.0634(9) -0.0005(7) -0.0025(8) -0.0004(8)
C12' 0.0990(15) 0.0520(10) 0.0715(11) -0.0046(8) -0.0084(10) 0.0032(9)
C13' 0.0855(14) 0.0749(13) 0.0731(11) 0.0131(10) -0.0003(10) 0.0191(10)
C14' 0.0931(14) 0.0711(12) 0.0651(10) 0.0064(9) -0.0198(10) -0.0098(10)
C15' 0.139(2) 0.0818(14) 0.0587(11) 0.0149(10) 0.0063(12) 0.0128(14)
C16' 0.1068(17) 0.0667(13) 0.1013(16) 0.0252(11) 0.0112(13) -0.0024(11)

loop_
_atom_type_symbol
_atom_type_description
_atom_type_scat_dispersion_real
_atom_type_scat_dispersion_imag
_atom_type_scat_source
C C 0.0181 0.0091 'International Tables Vol C Tables 4.2.6.8 and 6.1.1.4'
H H 0.0000 0.0000 'International Tables Vol C Tables 4.2.6.8 and 6.1.1.4'
N N 0.0311 0.0180 'International Tables Vol C Tables 4.2.6.8 and 6.1.1.4'
O O 0.0492 0.0322 'International Tables Vol C Tables 4.2.6.8 and 6.1.1.4'

loop_
_geom_angle_atom_site_label_1
_geom_angle_atom_site_label_2
_geom_angle_atom_site_label_3
_geom_angle
_geom_angle_site_symmetry_1
_geom_angle_site_symmetry_3
_geom_angle_publ_flag
N1 C1 C4 178.6(3) . . ?
C7 C2 C3 120.88(17) . . ?
C7 C2 H2 119.6 . . ?
C3 C2 H2 119.6 . . ?
C4 C3 C2 119.94(17) . . ?
C4 C3 H3 120.0 . . ?
C2 C3 H3 120.0 . . ?
C5 C4 C3 119.67(17) . . ?
C5 C4 C1 119.97(17) . . ?
C3 C4 C1 120.30(17) . . ?
C6 C5 C4 119.86(17) . . ?
C6 C5 H5 120.1 . . ?
C4 C5 H5 120.1 . . ?
C5 C6 C7 121.46(17) . . ?
C5 C6 H6 119.3 . . ?
C7 C6 H6 119.3 . . ?
C2 C7 C6 118.18(16) . . ?
C2 C7 C8 122.90(15) . . ?
C6 C7 C8 118.88(14) . . ?
O1 C8 C9 121.69(16) . . ?
O1 C8 C7 119.39(15) . . ?
C9 C8 C7 118.86(14) . . ?
C8 C9 C10 117.46(14) . . ?
C8 C9 C11 114.37(14) . . ?
C10 C9 C11 58.40(11) . . ?
C8 C9 H9 117.7 . . ?
C10 C9 H9 117.7 . . ?
C11 C9 H9 117.7 . . ?
C11 C10 C9 61.26(12) . . ?
C11 C10 C14 104.06(14) . . ?
C9 C10 C14 119.98(14) . . ?
C11 C10 H10 118.6 . . ?
C9 C10 H10 118.6 . . ?
C14 C10 H10 118.6 . . ?
C10 C11 C12 104.79(14) . . ?
C10 C11 C9 60.35(11) . . ?
C12 C11 C9 119.76(15) . . ?
C10 C11 H11 118.7 . . ?
C12 C11 H11 118.7 . . ?
C9 C11 H11 118.7 . . ?
C11 C12 C13 103.25(16) . . ?
C11 C12 C16 104.66(16) . . ?
C13 C12 C16 99.96(16) . . ?
C11 C12 H12 115.7 . . ?
C13 C12 H12 115.7 . . ?
C16 C12 H12 115.7 . . ?
C14 C13 C12 94.87(14) . . ?
C14 C13 H13A 112.8 . . ?
C12 C13 H13A 112.8 . . ?
C14 C13 H13B 112.8 . . ?
C12 C13 H13B 112.8 . . ?
H13A C13 H13B 110.2 . . ?
C13 C14 C10 103.37(14) . . ?
C13 C14 C15 100.43(16) . . ?
C10 C14 C15 105.21(15) . . ?
C13 C14 H14 115.3 . . ?
C10 C14 H14 115.3 . . ?
C15 C14 H14 115.3 . . ?
C14 C15 C16 103.12(16) . . ?
C14 C15 H15A 111.1 . . ?
C16 C15 H15A 111.1 . . ?
C14 C15 H15B 111.1 . . ?
C16 C15 H15B 111.1 . . ?
H15A C15 H15B 109.1 . . ?
C12 C16 C15 102.97(16) . . ?
C12 C16 H16A 111.2 . . ?
C15 C16 H16A 111.2 . . ?
C12 C16 H16B 111.2 . . ?
C15 C16 H16B 111.2 . . ?
H16A C16 H16B 109.1 . . ?
N1' C1' C4' 179.2(3) . . ?
C7' C2' C3' 120.81(18) . . ?
C7' C2' H2' 119.6 . . ?
C3' C2' H2' 119.6 . . ?
C4' C3' C2' 119.99(19) . . ?
C4' C3' H3' 120.0 . . ?
C2' C3' H3' 120.0 . . ?
C5' C4' C3' 119.66(17) . . ?
C5' C4' C1' 119.56(18) . . ?
C3' C4' C1' 120.78(19) . . ?
C4' C5' C6' 119.88(18) . . ?
C4' C5' H5' 120.1 . . ?
C6' C5' H5' 120.1 . . ?
C5' C6' C7' 121.51(18) . . ?
C5' C6' H6' 119.2 . . ?
C7' C6' H6' 119.2 . . ?
C2' C7' C6' 118.14(16) . . ?
C2' C7' C8' 123.77(15) . . ?
C6' C7' C8' 118.09(15) . . ?
O1' C8' C9' 121.64(16) . . ?
O1' C8' C7' 118.68(16) . . ?
C9' C8' C7' 119.67(15) . . ?
C8' C9' C10' 115.59(15) . . ?
C8' C9' C11' 116.12(16) . . ?
C10' C9' C11' 58.27(11) . . ?
C8' C9' H9' 117.8 . . ?
C10' C9' H9' 117.8 . . ?
C11' C9' H9' 117.8 . . ?
C11' C10' C9' 60.99(12) . . ?
C11' C10' C14' 104.18(15) . . ?
C9' C10' C14' 119.74(16) . . ?
C11' C10' H10' 118.7 . . ?
C9' C10' H10' 118.7 . . ?
C14' C10' H10' 118.7 . . ?
C10' C11' C12' 104.44(15) . . ?
C10' C11' C9' 60.75(11) . . ?
C12' C11' C9' 120.45(17) . . ?
C10' C11' H11' 118.5 . . ?
C12' C11' H11' 118.5 . . ?
C9' C11' H11' 118.5 . . ?
C13' C12' C11' 103.29(16) . . ?
C13' C12' C16' 100.39(17) . . ?
C11' C12' C16' 105.17(17) . . ?
C13' C12' H12' 115.4 . . ?
C11' C12' H12' 115.4 . . ?
C16' C12' H12' 115.4 . . ?
C12' C13' C14' 94.69(16) . . ?
C12' C13' H13C 112.8 . . ?
C14' C13' H13C 112.8 . . ?
C12' C13' H13D 112.8 . . ?
C14' C13' H13D 112.8 . . ?
H13C C13' H13D 110.2 . . ?
C13' C14' C10' 103.60(15) . . ?
C13' C14' C15' 100.41(17) . . ?
C10' C14' C15' 104.78(19) . . ?
C13' C14' H14' 115.4 . . ?
C10' C14' H14' 115.4 . . ?
C15' C14' H14' 115.4 . . ?
C14' C15' C16' 102.65(16) . . ?
C14' C15' H15C 111.2 . . ?
C16' C15' H15C 111.2 . . ?
C14' C15' H15D 111.2 . . ?
C16' C15' H15D 111.2 . . ?
H15C C15' H15D 109.2 . . ?
C12' C16' C15' 103.18(17) . . ?
C12' C16' H16C 111.1 . . ?
C15' C16' H16C 111.1 . . ?
C12' C16' H16D 111.1 . . ?
C15' C16' H16D 111.1 . . ?
H16C C16' H16D 109.1 . . ?

loop_
_geom_bond_atom_site_label_1
_geom_bond_atom_site_label_2
_geom_bond_distance
_geom_bond_site_symmetry_2
_geom_bond_publ_flag
O1 C8 1.221(2) . ?
N1 C1 1.142(3) . ?
C1 C4 1.444(3) . ?
C2 C7 1.375(2) . ?
C2 C3 1.380(3) . ?
C2 H2 0.9300 . ?
C3 C4 1.379(3) . ?
C3 H3 0.9300 . ?
C4 C5 1.371(3) . ?
C5 C6 1.370(3) . ?
C5 H5 0.9300 . ?
C6 C7 1.382(2) . ?
C6 H6 0.9300 . ?
C7 C8 1.500(2) . ?
C8 C9 1.475(2) . ?
C9 C10 1.512(2) . ?
C9 C11 1.525(3) . ?
C9 H9 0.9800 . ?
C10 C11 1.482(2) . ?
C10 C14 1.520(2) . ?
C10 H10 0.9800 . ?
C11 C12 1.517(3) . ?
C11 H11 0.9800 . ?
C12 C13 1.521(3) . ?
C12 C16 1.541(3) . ?
C12 H12 0.9800 . ?
C13 C14 1.519(3) . ?
C13 H13A 0.9700 . ?
C13 H13B 0.9700 . ?
C14 C15 1.529(3) . ?
C14 H14 0.9800 . ?
C15 C16 1.545(3) . ?
C15 H15A 0.9700 . ?
C15 H15B 0.9700 . ?
C16 H16A 0.9700 . ?
C16 H16B 0.9700 . ?
O1' C8' 1.219(2) . ?
N1' C1' 1.136(3) . ?
C1' C4' 1.439(3) . ?
C2' C7' 1.372(3) . ?
C2' C3' 1.386(3) . ?
C2' H2' 0.9300 . ?
C3' C4' 1.375(3) . ?
C3' H3' 0.9300 . ?
C4' C5' 1.371(3) . ?
C5' C6' 1.371(3) . ?
C5' H5' 0.9300 . ?
C6' C7' 1.382(2) . ?
C6' H6' 0.9300 . ?
C7' C8' 1.504(2) . ?
C8' C9' 1.470(2) . ?
C9' C10' 1.518(2) . ?
C9' C11' 1.522(2) . ?
C9' H9' 0.9800 . ?
C10' C11' 1.480(2) . ?
C10' C14' 1.519(3) . ?
C10' H10' 0.9800 . ?
C11' C12' 1.520(3) . ?
C11' H11' 0.9800 . ?
C12' C13' 1.515(3) . ?
C12' C16' 1.532(3) . ?
C12' H12' 0.9800 . ?
C13' C14' 1.519(3) . ?
C13' H13C 0.9700 . ?
C13' H13D 0.9700 . ?
C14' C15' 1.538(3) . ?
C14' H14' 0.9800 . ?
C15' C16' 1.545(3) . ?
C15' H15C 0.9700 . ?
C15' H15D 0.9700 . ?
C16' H16C 0.9700 . ?
C16' H16D 0.9700 . ?

loop_
_geom_torsion_atom_site_label_1
_geom_torsion_atom_site_label_2
_geom_torsion_atom_site_label_3
_geom_torsion_atom_site_label_4
_geom_torsion
_geom_torsion_site_symmetry_1
_geom_torsion_site_symmetry_2
_geom_torsion_site_symmetry_3
_geom_torsion_site_symmetry_4
_geom_torsion_publ_flag
C7 C2 C3 C4 -1.2(4) . . . . ?
C2 C3 C4 C5 0.1(3) . . . . ?
C2 C3 C4 C1 177.3(2) . . . . ?
C3 C4 C5 C6 0.7(3) . . . . ?
C1 C4 C5 C6 -176.5(2) . . . . ?
C4 C5 C6 C7 -0.5(3) . . . . ?
C3 C2 C7 C6 1.4(3) . . . . ?
C3 C2 C7 C8 -176.24(19) . . . . ?
C5 C6 C7 C2 -0.5(3) . . . . ?
C5 C6 C7 C8 177.20(19) . . . . ?
C2 C7 C8 O1 174.79(19) . . . . ?
C6 C7 C8 O1 -2.8(3) . . . . ?
C2 C7 C8 C9 -2.6(3) . . . . ?
C6 C7 C8 C9 179.75(17) . . . . ?
O1 C8 C9 C10 15.6(3) . . . . ?
C7 C8 C9 C10 -167.01(15) . . . . ?
O1 C8 C9 C11 -50.0(2) . . . . ?
C7 C8 C9 C11 127.38(16) . . . . ?
C8 C9 C10 C11 -103.08(17) . . . . ?
C8 C9 C10 C14 166.71(16) . . . . ?
C11 C9 C10 C14 -90.20(17) . . . . ?
C9 C10 C11 C12 -116.13(15) . . . . ?
C14 C10 C11 C12 0.62(18) . . . . ?
C14 C10 C11 C9 116.75(14) . . . . ?
C8 C9 C11 C10 108.39(16) . . . . ?
C8 C9 C11 C12 -160.87(16) . . . . ?
C10 C9 C11 C12 90.74(17) . . . . ?
C10 C11 C12 C13 32.05(18) . . . . ?
C9 C11 C12 C13 -31.9(2) . . . . ?
C10 C11 C12 C16 -72.15(18) . . . . ?
C9 C11 C12 C16 -136.14(17) . . . . ?
C11 C12 C13 C14 -50.23(17) . . . . ?
C16 C12 C13 C14 57.56(17) . . . . ?
C12 C13 C14 C10 50.77(17) . . . . ?
C12 C13 C14 C15 -57.77(17) . . . . ?
C11 C10 C14 C13 -33.17(18) . . . . ?
C9 C10 C14 C13 31.5(2) . . . . ?
C11 C10 C14 C15 71.75(17) . . . . ?
C9 C10 C14 C15 136.43(17) . . . . ?
C13 C14 C15 C16 35.86(18) . . . . ?
C10 C14 C15 C16 -71.21(18) . . . . ?
C11 C12 C16 C15 70.67(19) . . . . ?
C13 C12 C16 C15 -35.98(19) . . . . ?
C14 C15 C16 C12 0.1(2) . . . . ?
C7' C2' C3' C4' -0.5(4) . . . . ?
C2' C3' C4' C5' 0.0(3) . . . . ?
C2' C3' C4' C1' -179.2(2) . . . . ?
C3' C4' C5' C6' 0.1(3) . . . . ?
C1' C4' C5' C6' 179.3(2) . . . . ?
C4' C5' C6' C7' 0.3(3) . . . . ?
C3' C2' C7' C6' 0.9(3) . . . . ?
C3' C2' C7' C8' -179.2(2) . . . . ?
C5' C6' C7' C2' -0.8(3) . . . . ?
C5' C6' C7' C8' 179.31(18) . . . . ?
C2' C7' C8' O1' 168.96(19) . . . . ?
C6' C7' C8' O1' -11.2(3) . . . . ?
C2' C7' C8' C9' -11.7(3) . . . . ?
C6' C7' C8' C9' 168.15(17) . . . . ?
O1' C8' C9' C10' 29.8(3) . . . . ?
C7' C8' C9' C10' -149.52(16) . . . . ?
O1' C8' C9' C11' -35.7(2) . . . . ?
C7' C8' C9' C11' 144.98(15) . . . . ?
C8' C9' C10' C11' -106.13(18) . . . . ?
C8' C9' C10' C14' 163.54(17) . . . . ?
C11' C9' C10' C14' -90.33(18) . . . . ?
C9' C10' C11' C12' -117.10(17) . . . . ?
C14' C10' C11' C12' -0.68(19) . . . . ?
C14' C10' C11' C9' 116.42(17) . . . . ?
C8' C9' C11' C10' 105.21(17) . . . . ?
C8' C9' C11' C12' -164.66(16) . . . . ?
C10' C9' C11' C12' 90.13(18) . . . . ?
C10' C11' C12' C13' 33.32(19) . . . . ?
C9' C11' C12' C13' -31.0(2) . . . . ?
C10' C11' C12' C16' -71.5(2) . . . . ?
C9' C11' C12' C16' -135.79(19) . . . . ?
C11' C12' C13' C14' -50.75(17) . . . . ?
C16' C12' C13' C14' 57.71(17) . . . . ?
C12' C13' C14' C10' 50.46(18) . . . . ?
C12' C13' C14' C15' -57.68(18) . . . . ?
C11' C10' C14' C13' -32.1(2) . . . . ?
C9' C10' C14' C13' 32.3(2) . . . . ?
C11' C10' C14' C15' 72.73(19) . . . . ?
C9' C10' C14' C15' 137.15(18) . . . . ?
C13' C14' C15' C16' 35.8(2) . . . . ?
C10' C14' C15' C16' -71.4(2) . . . . ?
C13' C12' C16' C15' -36.1(2) . . . . ?
C11' C12' C16' C15' 70.8(2) . . . . ?
C14' C15' C16' C12' 0.1(2) . . . . ?
